data_7003160
loop_
_publ_author_name
'Cao, Jianfang'
'Liu, Shuxia'
'Cao, Ruige'
'Xie, Linhua'
'Ren, Yuanhang'
'Gao, Chaoying'
'Xu, Lin'

_publ_section_title
;
 Organic--inorganic hybrids assembled by bis(undecatungstophosphate)
 lanthanates and dinuclear copper(ii)--oxalate complexes
;
_journal_issue 1
_journal_name_full 'Dalton Transactions'
_journal_page_first 115
_journal_paper_doi 10.1039/b713275a
_journal_year 2008
_chemical_formula_moiety 'C22 H59 Cu2 K2 N4 O100 P2 Pr W22'
_chemical_formula_sum 'C22 H59 Cu2 K2 N4 O100 P2 Pr W22'
_chemical_formula_weight 6432.56
_chemical_name_systematic
;
?
;
_space_group_IT_number 15
_symmetry_cell_setting monoclinic
_symmetry_space_group_name_Hall '-C 2yc'
_symmetry_space_group_name_H-M 'C 1 2/c 1'
_atom_sites_solution_hydrogens geom
_atom_sites_solution_primary direct
_atom_sites_solution_secondary difmap
_audit_creation_method SHELXL-97
_cell_angle_alpha 90.00
_cell_angle_beta 99.53(3)
_cell_angle_gamma 90.00
_cell_formula_units_Z 4
_cell_length_a 14.697(3)
_cell_length_b 20.431(4)
_cell_length_c 38.639(8)
_cell_measurement_temperature 293(2)
_cell_volume 11442(4)
_computing_cell_refinement 'Bruker FRAMBO'
_computing_data_collection 'Bruker FRAMBO'
_computing_data_reduction 'Bruker SAINT'
_computing_molecular_graphics 'Bruker SHELXTL'
_computing_publication_material 'Bruker SHELXTL'
_computing_structure_refinement 'SHELXL-97 (Sheldrick, 1997)'
_computing_structure_solution 'SHELXS-97 (Sheldrick, 1990)'
_diffrn_ambient_temperature 293(2)
_diffrn_measured_fraction_theta_full 0.995
_diffrn_measured_fraction_theta_max 0.995
_diffrn_measurement_device_type 'multiwire proportional'
_diffrn_measurement_method 'phi and omega scans'
_diffrn_radiation_monochromator graphite
_diffrn_radiation_source 'fine-focus sealed tube'
_diffrn_radiation_type MoK\a
_diffrn_radiation_wavelength 0.71073
_diffrn_reflns_av_R_equivalents 0.0935
_diffrn_reflns_av_sigmaI/netI 0.1328
_diffrn_reflns_limit_h_max 19
_diffrn_reflns_limit_h_min -18
_diffrn_reflns_limit_k_max 26
_diffrn_reflns_limit_k_min -26
_diffrn_reflns_limit_l_max 46
_diffrn_reflns_limit_l_min -50
_diffrn_reflns_number 54304
_diffrn_reflns_theta_full 27.48
_diffrn_reflns_theta_max 27.48
_diffrn_reflns_theta_min 3.17
_exptl_absorpt_coefficient_mu 23.002
_exptl_absorpt_correction_T_max 0.104
_exptl_absorpt_correction_T_min 0.07
_exptl_absorpt_correction_type none
_exptl_crystal_colour glaucous
_exptl_crystal_density_diffrn 3.734
_exptl_crystal_density_method 'not measured'
_exptl_crystal_description block
_exptl_crystal_F_000 11328
_exptl_crystal_size_max 0.12
_exptl_crystal_size_mid 0.11
_exptl_crystal_size_min 0.10
_refine_diff_density_max 1.876
_refine_diff_density_min -1.777
_refine_diff_density_rms 0.306
_refine_ls_extinction_method none
_refine_ls_goodness_of_fit_ref 0.963
_refine_ls_matrix_type full
_refine_ls_number_parameters 618
_refine_ls_number_reflns 13075
_refine_ls_number_restraints 0
_refine_ls_restrained_S_all 0.963
_refine_ls_R_factor_all 0.0792
_refine_ls_R_factor_gt 0.0458
_refine_ls_shift/su_max 0.001
_refine_ls_shift/su_mean 0.000
_refine_ls_structure_factor_coef Fsqd
_refine_ls_weighting_details 'calc w=1/[\s^2^(Fo^2^)+(0.0349P)^2^+0.0000P] where P=(Fo^2^+2Fc^2^)/3'
_refine_ls_weighting_scheme calc
_refine_ls_wR_factor_gt 0.0921
_refine_ls_wR_factor_ref 0.1010
_reflns_number_gt 8624
_reflns_number_total 13075
_reflns_threshold_expression >2sigma(I)
_cod_data_source_file b713275a.txt
_cod_data_source_block compound_2
_cod_depositor_comments
;
The following automatic conversions were performed:
'_symmetry_cell_setting' value 'Monoclinic' changed to 'monoclinic'
according to '/home/saulius/struct/CIF-dictionaries/cif_core.dic'
dictionary named 'cif_core.dic' version 2.4.1 from 2010-06-29.

Automatic conversion script
Id: cif_fix_enum 1527 2010-12-29 10:47:43Z saulius 
;
_cod_original_sg_symbol_H-M C2/c
_cod_database_code 7003160

loop_
_symmetry_equiv_pos_as_xyz
'x, y, z'
'-x, y, -z+1/2'
'x+1/2, y+1/2, z'
'-x+1/2, y+1/2, -z+1/2'
'-x, -y, -z'
'x, -y, z-1/2'
'-x+1/2, -y+1/2, -z'
'x+1/2, -y+1/2, z-1/2'

loop_
_atom_site_label
_atom_site_type_symbol
_atom_site_fract_x
_atom_site_fract_y
_atom_site_fract_z
_atom_site_U_iso_or_equiv
_atom_site_adp_type
_atom_site_occupancy
_atom_site_symmetry_multiplicity
_atom_site_calc_flag
_atom_site_refinement_flags
_atom_site_disorder_assembly
_atom_site_disorder_group
W1 W 1.03211(4) 0.04125(2) 0.161508(11) 0.02982(12) Uani 1 1 d . . .
W2 W 0.91611(4) -0.18268(2) 0.170114(11) 0.03196(13) Uani 1 1 d . . .
W3 W 0.98518(4) -0.07986(3) 0.099162(11) 0.03206(13) Uani 1 1 d . . .
W4 W 0.85345(4) 0.09831(3) 0.208640(12) 0.03360(13) Uani 1 1 d . . .
W5 W 0.88951(4) 0.06979(3) 0.081128(11) 0.03544(13) Uani 1 1 d . . .
W6 W 0.74994(4) -0.13049(3) 0.213699(13) 0.03652(14) Uani 1 1 d . . .
W7 W 0.75853(4) -0.15842(3) 0.083852(13) 0.04206(15) Uani 1 1 d . . .
W8 W 0.70634(4) 0.12764(3) 0.128740(12) 0.03957(14) Uani 1 1 d . . .
W9 W 0.65948(4) -0.00853(3) 0.064668(13) 0.04234(15) Uani 1 1 d . . .
W10 W 0.63707(4) 0.03045(3) 0.191008(13) 0.04189(15) Uani 1 1 d . . .
W11 W 0.59037(4) -0.10503(3) 0.127819(15) 0.04839(16) Uani 1 1 d . . .
Cu1 Cu 0.92463(10) 0.11355(7) -0.01183(4) 0.0313(3) Uani 1 1 d . . .
K1 K 0.8353(3) -0.1234(2) 0.31645(10) 0.0807(13) Uani 1 1 d . . .
P1 P 0.8102(2) -0.03244(16) 0.14666(7) 0.0306(7) Uani 1 1 d . . .
Pr1 Pr 1.0000 -0.06205(5) 0.2500 0.0293(2) Uani 1 2 d S . .
C1 C 0.8015(8) 0.2145(6) -0.0361(3) 0.028(3) Uani 1 1 d . . .
C2 C 0.8911(9) 0.2448(6) -0.0265(3) 0.030(3) Uani 1 1 d . . .
C3 C 1.0435(10) 0.2298(7) -0.0039(3) 0.047(4) Uani 1 1 d . . .
H3 H 1.0911 0.2011 0.0046 0.056 Uiso 1 1 calc R . .
C4 C 1.0652(14) 0.2956(9) -0.0057(5) 0.087(7) Uani 1 1 d . . .
H4 H 1.1245 0.3116 0.0018 0.104 Uiso 1 1 calc R . .
C5 C 0.9943(12) 0.3345(9) -0.0189(5) 0.074(5) Uani 1 1 d . . .
H5 H 1.0054 0.3788 -0.0216 0.088 Uiso 1 1 calc R . .
C6 C 0.9072(13) 0.3118(7) -0.0286(3) 0.059(5) Uani 1 1 d . . .
H6 H 0.8590 0.3404 -0.0364 0.071 Uiso 1 1 calc R . .
C7 C 0.7190(10) 0.2446(7) -0.0502(3) 0.047(4) Uani 1 1 d . . .
H7 H 0.7184 0.2893 -0.0550 0.056 Uiso 1 1 calc R . .
C8 C 0.6382(10) 0.2098(9) -0.0573(4) 0.057(4) Uani 1 1 d . . .
H8 H 0.5827 0.2302 -0.0663 0.068 Uiso 1 1 calc R . .
C9 C 0.6417(11) 0.1457(8) -0.0509(4) 0.057(4) Uani 1 1 d . . .
H9 H 0.5886 0.1205 -0.0566 0.069 Uiso 1 1 calc R . .
C10 C 0.7245(11) 0.1158(7) -0.0357(4) 0.052(4) Uani 1 1 d . . .
H10 H 0.7249 0.0715 -0.0302 0.062 Uiso 1 1 calc R . .
C11 C 0.9542(9) -0.0163(6) -0.0064(3) 0.033(3) Uani 1 1 d . . .
N2 N 0.9604(8) 0.2051(5) -0.0132(2) 0.037(3) Uani 1 1 d . . .
N1 N 0.8017(7) 0.1494(5) -0.0291(2) 0.029(2) Uani 1 1 d . . .
O1 O 0.6830(6) -0.1739(5) 0.2375(2) 0.055(3) Uani 1 1 d . . .
O2 O 0.5468(7) 0.0440(6) 0.2125(3) 0.065(3) Uani 1 1 d . . .
O3 O 0.7294(6) 0.0829(5) 0.21797(19) 0.043(2) Uani 1 1 d . . .
O4 O 0.8857(7) 0.1613(5) 0.2367(2) 0.052(3) Uani 1 1 d . . .
O5 O 0.9464(6) 0.0968(4) 0.17968(19) 0.037(2) Uani 1 1 d . . .
O6 O 1.1341(7) 0.0814(5) 0.1730(2) 0.052(3) Uani 1 1 d . . .
O7 O 0.9885(6) 0.0905(4) 0.11533(19) 0.040(2) Uani 1 1 d . . .
O8 O 0.9029(7) 0.1213(4) 0.0477(2) 0.047(2) Uani 1 1 d . . .
O9 O 1.0692(6) -0.0242(4) 0.12933(19) 0.036(2) Uani 1 1 d . . .
O10 O 0.9557(6) -0.0050(4) 0.0695(2) 0.035(2) Uani 1 1 d . . .
O11 O 1.0600(6) -0.1187(4) 0.07692(19) 0.043(2) Uani 1 1 d . . .
O12 O 0.8724(6) -0.1159(4) 0.0783(2) 0.041(2) Uani 1 1 d . . .
O13 O 0.9551(6) -0.2602(4) 0.1668(2) 0.045(2) Uani 1 1 d . . .
O14 O 0.6419(7) -0.1680(5) 0.0990(2) 0.054(3) Uani 1 1 d . . .
O15 O 0.8155(6) -0.2003(4) 0.19432(19) 0.037(2) Uani 1 1 d . . .
O16 O 0.6620(6) -0.1386(5) 0.1670(2) 0.042(2) Uani 1 1 d . . .
O17 O 0.4831(7) -0.1371(6) 0.1290(3) 0.063(3) Uani 1 1 d . . .
O18 O 0.8419(6) -0.1065(4) 0.24637(19) 0.038(2) Uani 1 1 d . . .
O19 O 0.8392(6) -0.0825(4) 0.17504(18) 0.0307(19) Uani 1 1 d . . .
O20 O 0.9893(6) -0.1541(4) 0.20793(18) 0.033(2) Uani 1 1 d . . .
O21 O 0.9803(6) -0.1357(4) 0.13780(18) 0.033(2) Uani 1 1 d . . .
O22 O 1.0331(6) -0.0167(4) 0.19506(19) 0.035(2) Uani 1 1 d . . .
O23 O 0.8922(6) -0.0110(4) 0.13009(18) 0.0305(19) Uani 1 1 d . . .
O24 O 0.8108(6) 0.1195(4) 0.10557(19) 0.042(2) Uani 1 1 d . . .
O25 O 0.6590(7) 0.1992(5) 0.1126(2) 0.057(3) Uani 1 1 d . . .
O26 O 0.6177(6) 0.0998(5) 0.1576(2) 0.046(2) Uani 1 1 d . . .
O27 O 0.6928(6) -0.0460(5) 0.2124(2) 0.044(2) Uani 1 1 d . . .
O28 O 0.8175(6) -0.1888(4) 0.1262(2) 0.040(2) Uani 1 1 d . . .
O29 O 0.7564(7) -0.2242(5) 0.0564(2) 0.059(3) Uani 1 1 d . . .
O30 O 0.7710(6) 0.0292(4) 0.16211(18) 0.034(2) Uani 1 1 d . . .
O31 O 0.5818(6) -0.0241(5) 0.1531(2) 0.046(2) Uani 1 1 d . . .
O32 O 0.7852(6) 0.1553(4) 0.1681(2) 0.040(2) Uani 1 1 d . . .
O33 O 0.7381(6) -0.0595(4) 0.11744(19) 0.036(2) Uani 1 1 d . . .
O34 O 0.5680(6) -0.0509(5) 0.0856(2) 0.051(3) Uani 1 1 d . . .
O35 O 0.5970(7) 0.0167(5) 0.0256(2) 0.059(3) Uani 1 1 d . . .
O36 O 0.6994(7) -0.0914(4) 0.0513(2) 0.048(3) Uani 1 1 d . . .
O37 O 0.6500(6) 0.0639(5) 0.0950(2) 0.044(2) Uani 1 1 d . . .
O38 O 0.7790(6) 0.0236(4) 0.06282(19) 0.042(2) Uani 1 1 d . . .
O39 O 1.0490(5) 0.0772(4) 0.00491(19) 0.034(2) Uani 1 1 d . . .
O40 O 0.8872(5) 0.0212(4) -0.0157(2) 0.0310(19) Uani 1 1 d . . .
O41 O 0.8942(6) 0.0275(4) 0.2316(2) 0.044(2) Uani 1 1 d . . .

loop_
_atom_site_aniso_label
_atom_site_aniso_U_11
_atom_site_aniso_U_22
_atom_site_aniso_U_33
_atom_site_aniso_U_23
_atom_site_aniso_U_13
_atom_site_aniso_U_12
W1 0.0422(3) 0.0238(3) 0.0236(2) 0.00106(19) 0.0059(2) -0.0029(2)
W2 0.0514(3) 0.0202(3) 0.0222(2) 0.00046(18) 0.0001(2) -0.0011(2)
W3 0.0501(3) 0.0269(3) 0.0201(2) -0.00039(19) 0.0087(2) 0.0079(2)
W4 0.0509(3) 0.0250(3) 0.0247(2) -0.00329(19) 0.0057(2) 0.0064(2)
W5 0.0583(3) 0.0279(3) 0.0217(2) 0.00663(19) 0.0111(2) 0.0097(2)
W6 0.0442(3) 0.0356(3) 0.0292(2) 0.0061(2) 0.0044(2) -0.0095(2)
W7 0.0592(4) 0.0327(3) 0.0288(2) -0.0075(2) -0.0090(3) -0.0019(3)
W8 0.0557(3) 0.0349(3) 0.0281(2) 0.0027(2) 0.0069(2) 0.0166(3)
W9 0.0521(3) 0.0437(4) 0.0262(2) 0.0000(2) -0.0080(3) 0.0099(3)
W10 0.0428(3) 0.0496(4) 0.0348(3) 0.0016(2) 0.0111(2) 0.0072(3)
W11 0.0418(3) 0.0551(4) 0.0439(3) 0.0005(3) -0.0060(3) -0.0099(3)
Cu1 0.0385(8) 0.0234(8) 0.0309(7) 0.0041(6) 0.0026(7) 0.0054(6)
K1 0.093(3) 0.093(4) 0.058(2) 0.015(2) 0.019(2) -0.013(3)
P1 0.0423(18) 0.0256(17) 0.0210(13) 0.0014(12) -0.0038(14) -0.0005(14)
Pr1 0.0431(6) 0.0259(5) 0.0181(4) 0.000 0.0026(4) 0.000
C1 0.033(6) 0.031(7) 0.021(5) 0.001(5) 0.010(5) 0.007(5)
C2 0.049(8) 0.024(7) 0.020(5) 0.002(5) 0.017(5) 0.001(6)
C3 0.056(9) 0.049(10) 0.036(7) 0.001(6) 0.006(7) -0.007(7)
C4 0.100(15) 0.042(11) 0.100(14) 0.011(10) -0.039(13) -0.008(10)
C5 0.070(12) 0.062(13) 0.087(12) 0.024(10) 0.006(10) -0.017(10)
C6 0.100(13) 0.031(8) 0.041(7) 0.006(6) -0.001(9) 0.012(9)
C7 0.063(9) 0.039(9) 0.040(7) 0.024(6) 0.016(7) 0.030(7)
C8 0.044(9) 0.066(12) 0.060(9) 0.004(8) 0.008(8) 0.025(8)
C9 0.054(9) 0.053(11) 0.063(9) -0.009(8) 0.005(8) 0.006(8)
C10 0.075(11) 0.031(8) 0.051(8) 0.000(7) 0.016(8) 0.006(8)
C11 0.050(8) 0.023(7) 0.028(6) 0.002(5) 0.009(6) 0.005(6)
N2 0.072(8) 0.011(5) 0.027(5) 0.007(4) 0.008(5) 0.004(5)
N1 0.037(6) 0.020(5) 0.029(5) 0.005(4) 0.005(5) 0.003(4)
O1 0.054(6) 0.055(7) 0.062(6) 0.020(5) 0.025(5) -0.021(5)
O2 0.051(6) 0.092(10) 0.056(6) 0.005(6) 0.020(5) 0.008(6)
O3 0.045(5) 0.063(7) 0.024(4) 0.000(4) 0.015(4) 0.004(5)
O4 0.064(6) 0.033(6) 0.051(5) -0.007(4) -0.008(5) -0.003(5)
O5 0.064(6) 0.023(5) 0.027(4) -0.003(3) 0.017(4) 0.000(4)
O6 0.064(6) 0.051(7) 0.044(5) -0.001(5) 0.015(5) -0.016(5)
O7 0.061(6) 0.033(5) 0.026(4) -0.001(4) 0.012(4) -0.003(4)
O8 0.075(7) 0.034(6) 0.031(4) 0.018(4) 0.011(5) 0.016(5)
O9 0.043(5) 0.036(5) 0.028(4) -0.003(4) -0.001(4) 0.011(4)
O10 0.052(5) 0.018(5) 0.038(4) -0.005(4) 0.015(4) 0.008(4)
O11 0.063(6) 0.041(6) 0.025(4) -0.006(4) 0.010(4) 0.013(5)
O12 0.060(6) 0.036(5) 0.027(4) -0.003(4) 0.003(4) -0.003(4)
O13 0.061(6) 0.034(6) 0.035(4) -0.002(4) -0.002(5) 0.004(5)
O14 0.062(6) 0.044(6) 0.049(5) -0.002(5) -0.009(5) -0.017(5)
O15 0.061(6) 0.023(5) 0.029(4) 0.012(3) 0.013(4) -0.018(4)
O16 0.035(5) 0.048(6) 0.042(5) -0.005(4) 0.004(4) -0.005(4)
O17 0.058(7) 0.073(8) 0.052(6) 0.002(5) -0.011(5) -0.020(6)
O18 0.053(5) 0.037(5) 0.023(4) -0.006(4) 0.002(4) -0.008(4)
O19 0.043(5) 0.028(5) 0.021(3) -0.005(3) 0.004(4) 0.008(4)
O20 0.043(5) 0.037(5) 0.018(3) 0.004(3) 0.004(4) -0.003(4)
O21 0.047(5) 0.031(5) 0.021(4) 0.001(3) 0.006(4) 0.007(4)
O22 0.043(5) 0.031(5) 0.029(4) 0.002(4) 0.000(4) 0.009(4)
O23 0.041(5) 0.028(5) 0.022(4) 0.000(3) 0.005(4) -0.004(4)
O24 0.069(6) 0.034(5) 0.025(4) 0.001(4) 0.012(4) 0.020(5)
O25 0.087(8) 0.034(6) 0.048(5) 0.014(4) 0.004(5) 0.027(5)
O26 0.035(5) 0.064(7) 0.039(5) 0.011(5) 0.008(4) 0.020(5)
O27 0.042(5) 0.047(6) 0.045(5) 0.006(4) 0.013(4) -0.005(4)
O28 0.045(5) 0.036(5) 0.034(4) 0.004(4) -0.007(4) -0.003(4)
O29 0.080(7) 0.040(6) 0.045(5) -0.013(5) -0.024(5) 0.001(5)
O30 0.040(5) 0.033(5) 0.025(4) 0.004(3) -0.002(4) 0.011(4)
O31 0.039(5) 0.057(7) 0.039(5) -0.002(4) -0.001(4) 0.007(5)
O32 0.064(6) 0.016(5) 0.040(4) -0.001(4) 0.008(4) 0.005(4)
O33 0.042(5) 0.034(5) 0.030(4) 0.007(4) 0.000(4) 0.004(4)
O34 0.049(6) 0.047(6) 0.049(5) -0.002(5) -0.013(5) -0.004(5)
O35 0.072(7) 0.068(8) 0.035(5) -0.010(5) 0.000(5) 0.018(6)
O36 0.076(7) 0.033(5) 0.031(4) -0.006(4) -0.007(5) 0.006(5)
O37 0.049(5) 0.045(6) 0.036(4) 0.006(4) -0.002(4) 0.020(5)
O38 0.062(6) 0.042(6) 0.017(3) 0.002(4) -0.003(4) 0.007(5)
O39 0.039(5) 0.028(5) 0.033(4) 0.000(4) 0.000(4) 0.004(4)
O40 0.029(4) 0.025(5) 0.038(4) 0.005(4) 0.002(4) 0.002(4)
O41 0.064(6) 0.037(6) 0.032(4) 0.000(4) 0.012(4) 0.013(5)

loop_
_atom_type_symbol
_atom_type_description
_atom_type_scat_dispersion_real
_atom_type_scat_dispersion_imag
_atom_type_scat_source
C C 0.0033 0.0016 'International Tables Vol C Tables 4.2.6.8 and 6.1.1.4'
H H 0.0000 0.0000 'International Tables Vol C Tables 4.2.6.8 and 6.1.1.4'
N N 0.0061 0.0033 'International Tables Vol C Tables 4.2.6.8 and 6.1.1.4'
O O 0.0106 0.0060 'International Tables Vol C Tables 4.2.6.8 and 6.1.1.4'
P P 0.1023 0.0942 'International Tables Vol C Tables 4.2.6.8 and 6.1.1.4'
Cu Cu 0.3201 1.2651 'International Tables Vol C Tables 4.2.6.8 and 6.1.1.4'
Pr Pr -0.2180 2.8214 'International Tables Vol C Tables 4.2.6.8 and 6.1.1.4'
W W -0.8490 6.8722 'International Tables Vol C Tables 4.2.6.8 and 6.1.1.4'
K K 0.2009 0.2494 'International Tables Vol C Tables 4.2.6.8 and 6.1.1.4'

loop_
_geom_angle_atom_site_label_1
_geom_angle_atom_site_label_2
_geom_angle_atom_site_label_3
_geom_angle
_geom_angle_site_symmetry_1
_geom_angle_site_symmetry_3
_geom_angle_publ_flag
O6 W1 O22 103.6(4) . . ?
O6 W1 O5 102.9(4) . . ?
O22 W1 O5 93.1(4) . . ?
O6 W1 O9 99.7(4) . . ?
O22 W1 O9 92.2(4) . . ?
O5 W1 O9 154.8(3) . . ?
O6 W1 O7 97.2(4) . . ?
O22 W1 O7 159.2(4) . . ?
O5 W1 O7 84.2(3) . . ?
O9 W1 O7 82.1(3) . . ?
O6 W1 O23 165.7(3) . . ?
O22 W1 O23 88.6(3) . . ?
O5 W1 O23 83.7(3) . . ?
O9 W1 O23 71.8(3) . . ?
O7 W1 O23 70.6(3) . . ?
O6 W1 K1 88.4(4) . 2_755 ?
O22 W1 K1 46.8(3) . 2_755 ?
O5 W1 K1 139.9(2) . 2_755 ?
O9 W1 K1 51.0(2) . 2_755 ?
O7 W1 K1 133.0(2) . 2_755 ?
O23 W1 K1 94.6(2) . 2_755 ?
O13 W2 O20 101.8(4) . . ?
O13 W2 O15 99.2(4) . . ?
O20 W2 O15 94.1(3) . . ?
O13 W2 O21 101.9(4) . . ?
O20 W2 O21 94.3(3) . . ?
O15 W2 O21 155.1(3) . . ?
O13 W2 O28 94.7(4) . . ?
O20 W2 O28 163.5(4) . . ?
O15 W2 O28 84.0(3) . . ?
O21 W2 O28 81.3(3) . . ?
O13 W2 O19 171.0(4) . . ?
O20 W2 O19 83.1(3) . . ?
O15 W2 O19 72.8(3) . . ?
O21 W2 O19 85.0(3) . . ?
O28 W2 O19 80.6(3) . . ?
O13 W2 K1 88.8(3) . 2_755 ?
O20 W2 K1 48.8(3) . 2_755 ?
O15 W2 K1 142.9(2) . 2_755 ?
O21 W2 K1 51.1(2) . 2_755 ?
O28 W2 K1 131.7(3) . 2_755 ?
O19 W2 K1 100.1(2) . 2_755 ?
O11 W3 O12 101.5(4) . . ?
O11 W3 O21 103.3(4) . . ?
O12 W3 O21 87.5(4) . . ?
O11 W3 O10 99.9(4) . . ?
O12 W3 O10 87.7(4) . . ?
O21 W3 O10 156.9(4) . . ?
O11 W3 O9 100.3(4) . . ?
O12 W3 O9 158.2(4) . . ?
O21 W3 O9 89.0(3) . . ?
O10 W3 O9 87.1(3) . . ?
O11 W3 O23 171.8(4) . . ?
O12 W3 O23 84.8(3) . . ?
O21 W3 O23 82.1(3) . . ?
O10 W3 O23 75.0(3) . . ?
O9 W3 O23 73.4(3) . . ?
O11 W3 K1 85.0(3) . 2_755 ?
O12 W3 K1 133.8(3) . 2_755 ?
O21 W3 K1 47.0(3) . 2_755 ?
O10 W3 K1 136.8(2) . 2_755 ?
O9 W3 K1 50.0(2) . 2_755 ?
O23 W3 K1 94.49(17) . 2_755 ?
O4 W4 O41 105.5(4) . . ?
O4 W4 O5 103.6(4) . . ?
O41 W4 O5 93.8(4) . . ?
O4 W4 O3 100.1(4) . . ?
O41 W4 O3 91.4(4) . . ?
O5 W4 O3 153.3(3) . . ?
O4 W4 O32 96.0(4) . . ?
O41 W4 O32 158.4(4) . . ?
O5 W4 O32 82.5(4) . . ?
O3 W4 O32 83.1(4) . . ?
O4 W4 O30 163.5(4) . . ?
O41 W4 O30 89.0(3) . . ?
O5 W4 O30 82.8(3) . . ?
O3 W4 O30 71.1(3) . . ?
O32 W4 O30 69.5(3) . . ?
O8 W5 O7 103.0(4) . . ?
O8 W5 O24 101.7(4) . . ?
O7 W5 O24 89.7(4) . . ?
O8 W5 O10 100.9(4) . . ?
O7 W5 O10 88.8(4) . . ?
O24 W5 O10 157.1(4) . . ?
O8 W5 O38 102.8(4) . . ?
O7 W5 O38 154.1(3) . . ?
O24 W5 O38 84.1(4) . . ?
O10 W5 O38 87.3(4) . . ?
O8 W5 O23 172.1(4) . . ?
O7 W5 O23 72.4(3) . . ?
O24 W5 O23 85.0(3) . . ?
O10 W5 O23 72.8(3) . . ?
O38 W5 O23 82.0(3) . . ?
O1 W6 O18 101.6(4) . . ?
O1 W6 O27 101.2(5) . . ?
O18 W6 O27 92.9(4) . . ?
O1 W6 O15 101.2(4) . . ?
O18 W6 O15 96.3(4) . . ?
O27 W6 O15 153.5(3) . . ?
O1 W6 O16 95.6(4) . . ?
O18 W6 O16 162.5(4) . . ?
O27 W6 O16 80.7(4) . . ?
O15 W6 O16 83.2(3) . . ?
O1 W6 O19 172.0(4) . . ?
O18 W6 O19 84.1(3) . . ?
O27 W6 O19 84.0(3) . . ?
O15 W6 O19 72.4(3) . . ?
O16 W6 O19 79.1(3) . . ?
O1 W6 K1 66.0(3) . . ?
O18 W6 K1 36.2(3) . . ?
O27 W6 K1 93.4(3) . . ?
O15 W6 K1 108.6(2) . . ?
O16 W6 K1 159.4(3) . . ?
O19 W6 K1 120.15(18) . . ?
O29 W7 O28 104.2(4) . . ?
O29 W7 O14 100.6(5) . . ?
O28 W7 O14 90.5(4) . . ?
O29 W7 O12 102.3(5) . . ?
O28 W7 O12 87.8(4) . . ?
O14 W7 O12 156.8(4) . . ?
O29 W7 O36 100.9(4) . . ?
O28 W7 O36 154.8(4) . . ?
O14 W7 O36 86.7(4) . . ?
O12 W7 O36 85.1(4) . . ?
O29 W7 O33 170.9(4) . . ?
O28 W7 O33 83.6(3) . . ?
O14 W7 O33 74.2(4) . . ?
O12 W7 O33 82.6(3) . . ?
O36 W7 O33 71.6(3) . . ?
O25 W8 O32 101.7(4) . . ?
O25 W8 O24 102.5(5) . . ?
O32 W8 O24 88.2(4) . . ?
O25 W8 O37 103.3(4) . . ?
O32 W8 O37 154.9(3) . . ?
O24 W8 O37 85.0(4) . . ?
O25 W8 O26 101.0(5) . . ?
O32 W8 O26 90.3(4) . . ?
O24 W8 O26 156.3(4) . . ?
O37 W8 O26 86.4(4) . . ?
O25 W8 O30 170.4(4) . . ?
O32 W8 O30 71.7(3) . . ?
O24 W8 O30 84.6(3) . . ?
O37 W8 O30 83.7(3) . . ?
O26 W8 O30 72.6(3) . . ?
O35 W9 O38 103.2(5) . . ?
O35 W9 O34 101.5(5) . . ?
O38 W9 O34 155.3(3) . . ?
O35 W9 O36 100.0(4) . . ?
O38 W9 O36 88.2(4) . . ?
O34 W9 O36 88.9(4) . . ?
O35 W9 O37 103.0(4) . . ?
O38 W9 O37 85.2(4) . . ?
O34 W9 O37 87.9(4) . . ?
O36 W9 O37 156.9(3) . . ?
O35 W9 O33 171.7(4) . . ?
O38 W9 O33 82.2(3) . . ?
O34 W9 O33 73.5(3) . . ?
O36 W9 O33 73.6(3) . . ?
O37 W9 O33 83.6(3) . . ?
O2 W10 O27 103.8(5) . . ?
O2 W10 O3 100.6(5) . . ?
O27 W10 O3 90.5(4) . . ?
O2 W10 O26 99.7(5) . . ?
O27 W10 O26 156.3(4) . . ?
O3 W10 O26 88.0(4) . . ?
O2 W10 O31 101.7(5) . . ?
O27 W10 O31 87.2(4) . . ?
O3 W10 O31 157.5(4) . . ?
O26 W10 O31 85.3(4) . . ?
O2 W10 O30 170.9(5) . . ?
O27 W10 O30 82.3(3) . . ?
O3 W10 O30 72.3(3) . . ?
O26 W10 O30 74.7(3) . . ?
O31 W10 O30 85.2(3) . . ?
O17 W11 O16 104.0(4) . . ?
O17 W11 O31 100.2(5) . . ?
O16 W11 O31 88.8(4) . . ?
O17 W11 O14 102.1(5) . . ?
O16 W11 O14 90.0(4) . . ?
O31 W11 O14 157.3(4) . . ?
O17 W11 O34 102.1(4) . . ?
O16 W11 O34 153.9(4) . . ?
O31 W11 O34 85.6(4) . . ?
O14 W11 O34 85.6(4) . . ?
O17 W11 O33 172.2(4) . . ?
O16 W11 O33 82.7(3) . . ?
O31 W11 O33 83.8(3) . . ?
O14 W11 O33 73.6(3) . . ?
O34 W11 O33 71.4(3) . . ?
N2 Cu1 N1 82.5(4) . . ?
N2 Cu1 O40 174.1(4) . . ?
N1 Cu1 O40 95.9(4) . . ?
N2 Cu1 O39 97.5(4) . . ?
N1 Cu1 O39 179.2(4) . . ?
O40 Cu1 O39 84.0(3) . . ?
N2 Cu1 O8 92.4(4) . . ?
N1 Cu1 O8 92.3(4) . . ?
O40 Cu1 O8 93.3(3) . . ?
O39 Cu1 O8 88.5(3) . . ?
O18 K1 O20 62.4(2) . 2_755 ?
O18 K1 O21 114.6(3) . 2_755 ?
O20 K1 O21 54.4(2) 2_755 2_755 ?
O18 K1 O22 68.5(2) . 2_755 ?
O20 K1 O22 59.2(2) 2_755 2_755 ?
O21 K1 O22 66.7(2) 2_755 2_755 ?
O18 K1 O9 120.0(3) . 2_755 ?
O20 K1 O9 91.9(2) 2_755 2_755 ?
O21 K1 O9 52.2(2) 2_755 2_755 ?
O22 K1 O9 52.4(2) 2_755 2_755 ?
O18 K1 W2 89.1(2) . 2_755 ?
O20 K1 W2 26.69(14) 2_755 2_755 ?
O21 K1 W2 30.26(16) 2_755 2_755 ?
O22 K1 W2 67.81(18) 2_755 2_755 ?
O9 K1 W2 78.30(19) 2_755 2_755 ?
O18 K1 W1 90.5(2) . 2_755 ?
O20 K1 W1 79.74(19) 2_755 2_755 ?
O21 K1 W1 64.75(18) 2_755 2_755 ?
O22 K1 W1 25.26(16) 2_755 2_755 ?
O9 K1 W1 29.71(15) 2_755 2_755 ?
W2 K1 W1 79.12(8) 2_755 2_755 ?
O18 K1 W3 131.2(2) . 2_755 ?
O20 K1 W3 79.14(16) 2_755 2_755 ?
O21 K1 W3 27.53(16) 2_755 2_755 ?
O22 K1 W3 66.30(16) 2_755 2_755 ?
O9 K1 W3 28.57(16) 2_755 2_755 ?
W2 K1 W3 57.48(6) 2_755 2_755 ?
W1 K1 W3 52.00(6) 2_755 2_755 ?
O18 K1 W6 22.23(18) . . ?
O20 K1 W6 79.70(16) 2_755 . ?
O21 K1 W6 134.0(2) 2_755 . ?
O22 K1 W6 89.02(16) 2_755 . ?
O9 K1 W6 137.6(2) 2_755 . ?
W2 K1 W6 105.24(11) 2_755 . ?
W1 K1 W6 108.24(10) 2_755 . ?
W3 K1 W6 153.42(12) 2_755 . ?
O18 K1 Pr1 37.43(19) . . ?
O20 K1 Pr1 37.92(16) 2_755 . ?
O21 K1 Pr1 79.66(18) 2_755 . ?
O22 K1 Pr1 37.29(16) 2_755 . ?
O9 K1 Pr1 88.52(19) 2_755 . ?
W2 K1 Pr1 61.23(7) 2_755 . ?
W1 K1 Pr1 62.52(7) 2_755 . ?
W3 K1 Pr1 93.82(9) 2_755 . ?
W6 K1 Pr1 59.64(6) . . ?
O19 P1 O33 111.9(5) . . ?
O19 P1 O23 110.6(5) . . ?
O33 P1 O23 107.2(5) . . ?
O19 P1 O30 110.5(4) . . ?
O33 P1 O30 109.0(5) . . ?
O23 P1 O30 107.4(5) . . ?
O41 Pr1 O41 82.3(4) 2_755 . ?
O41 Pr1 O22 70.7(3) 2_755 2_755 ?
O41 Pr1 O22 76.0(3) . 2_755 ?
O41 Pr1 O22 76.0(3) 2_755 . ?
O41 Pr1 O22 70.7(3) . . ?
O22 Pr1 O22 135.4(4) 2_755 . ?
O41 Pr1 O20 137.1(3) 2_755 . ?
O41 Pr1 O20 114.3(3) . . ?
O22 Pr1 O20 149.4(3) 2_755 . ?
O22 Pr1 O20 73.5(3) . . ?
O41 Pr1 O20 114.3(3) 2_755 2_755 ?
O41 Pr1 O20 137.1(3) . 2_755 ?
O22 Pr1 O20 73.5(3) 2_755 2_755 ?
O22 Pr1 O20 149.4(3) . 2_755 ?
O20 Pr1 O20 81.1(3) . 2_755 ?
O41 Pr1 O18 147.3(3) 2_755 . ?
O41 Pr1 O18 73.2(3) . . ?
O22 Pr1 O18 82.4(3) 2_755 . ?
O22 Pr1 O18 114.2(3) . . ?
O20 Pr1 O18 74.1(3) . . ?
O20 Pr1 O18 73.5(3) 2_755 . ?
O41 Pr1 O18 73.2(3) 2_755 2_755 ?
O41 Pr1 O18 147.3(3) . 2_755 ?
O22 Pr1 O18 114.2(3) 2_755 2_755 ?
O22 Pr1 O18 82.4(3) . 2_755 ?
O20 Pr1 O18 73.5(3) . 2_755 ?
O20 Pr1 O18 74.1(3) 2_755 2_755 ?
O18 Pr1 O18 137.0(4) . 2_755 ?
O41 Pr1 K1 118.2(2) 2_755 . ?
O41 Pr1 K1 89.9(2) . . ?
O22 Pr1 K1 48.1(2) 2_755 . ?
O22 Pr1 K1 154.80(19) . . ?
O20 Pr1 K1 101.7(2) . . ?
O20 Pr1 K1 47.2(2) 2_755 . ?
O18 Pr1 K1 42.40(18) . . ?
O18 Pr1 K1 120.6(2) 2_755 . ?
O41 Pr1 K1 89.9(2) 2_755 2_755 ?
O41 Pr1 K1 118.2(2) . 2_755 ?
O22 Pr1 K1 154.80(19) 2_755 2_755 ?
O22 Pr1 K1 48.1(2) . 2_755 ?
O20 Pr1 K1 47.2(2) . 2_755 ?
O20 Pr1 K1 101.7(2) 2_755 2_755 ?
O18 Pr1 K1 120.6(2) . 2_755 ?
O18 Pr1 K1 42.40(18) 2_755 2_755 ?
K1 Pr1 K1 143.55(15) . 2_755 ?
N1 C1 C7 119.1(12) . . ?
N1 C1 C2 113.3(10) . . ?
C7 C1 C2 127.5(12) . . ?
N2 C2 C6 119.5(12) . . ?
N2 C2 C1 116.2(11) . . ?
C6 C2 C1 124.2(12) . . ?
N2 C3 C4 124.7(15) . . ?
C5 C4 C3 115.0(17) . . ?
C4 C5 C6 122.7(18) . . ?
C5 C6 C2 118.9(15) . . ?
C8 C7 C1 121.2(13) . . ?
C9 C8 C7 117.8(14) . . ?
C8 C9 C10 120.7(15) . . ?
N1 C10 C9 121.1(14) . . ?
O39 C11 O40 126.2(12) 5_755 . ?
O39 C11 C11 117.5(13) 5_755 5_755 ?
O40 C11 C11 116.2(14) . 5_755 ?
C3 N2 C2 119.1(11) . . ?
C3 N2 Cu1 127.2(9) . . ?
C2 N2 Cu1 113.7(9) . . ?
C10 N1 C1 119.9(11) . . ?
C10 N1 Cu1 126.0(9) . . ?
C1 N1 Cu1 113.9(8) . . ?
W10 O3 W4 126.7(4) . . ?
W4 O5 W1 143.7(5) . . ?
W5 O7 W1 127.2(5) . . ?
W5 O8 Cu1 138.0(5) . . ?
W3 O9 W1 124.7(4) . . ?
W3 O9 K1 101.4(3) . 2_755 ?
W1 O9 K1 99.2(3) . 2_755 ?
W5 O10 W3 124.9(4) . . ?
W3 O12 W7 148.5(4) . . ?
W7 O14 W11 124.3(5) . . ?
W2 O15 W6 121.7(4) . . ?
W11 O16 W6 153.4(5) . . ?
W6 O18 Pr1 138.1(4) . . ?
W6 O18 K1 121.6(4) . . ?
Pr1 O18 K1 100.2(3) . . ?
P1 O19 W6 128.4(5) . . ?
P1 O19 W2 127.7(4) . . ?
W6 O19 W2 90.8(3) . . ?
W2 O20 Pr1 139.5(4) . . ?
W2 O20 K1 104.5(3) . 2_755 ?
Pr1 O20 K1 94.8(3) . 2_755 ?
W3 O21 W2 153.4(5) . . ?
W3 O21 K1 105.5(4) . 2_755 ?
W2 O21 K1 98.7(3) . 2_755 ?
W1 O22 Pr1 157.2(5) . . ?
W1 O22 K1 107.9(4) . 2_755 ?
Pr1 O22 K1 94.6(3) . 2_755 ?
P1 O23 W3 126.5(5) . . ?
P1 O23 W1 125.1(4) . . ?
W3 O23 W1 90.1(3) . . ?
P1 O23 W5 126.4(4) . . ?
W3 O23 W5 87.1(2) . . ?
W1 O23 W5 89.7(3) . . ?
W5 O24 W8 151.8(5) . . ?
W10 O26 W8 124.7(4) . . ?
W10 O27 W6 155.9(5) . . ?
W7 O28 W2 152.6(5) . . ?
P1 O30 W10 124.7(5) . . ?
P1 O30 W4 125.8(4) . . ?
W10 O30 W4 89.8(3) . . ?
P1 O30 W8 126.4(4) . . ?
W10 O30 W8 87.7(3) . . ?
W4 O30 W8 90.9(3) . . ?
W10 O31 W11 146.2(5) . . ?
W8 O32 W4 127.7(4) . . ?
P1 O33 W9 130.6(5) . . ?
P1 O33 W7 124.3(5) . . ?
W9 O33 W7 89.5(3) . . ?
P1 O33 W11 122.9(5) . . ?
W9 O33 W11 89.4(3) . . ?
W7 O33 W11 87.9(3) . . ?
W9 O34 W11 125.7(4) . . ?
W9 O36 W7 125.0(4) . . ?
W9 O37 W8 150.7(5) . . ?
W9 O38 W5 153.8(5) . . ?
C11 O39 Cu1 110.5(8) 5_755 . ?
C11 O40 Cu1 111.7(8) . . ?
W4 O41 Pr1 156.9(5) . . ?

loop_
_geom_bond_atom_site_label_1
_geom_bond_atom_site_label_2
_geom_bond_distance
_geom_bond_site_symmetry_2
_geom_bond_publ_flag
W1 O6 1.702(9) . ?
W1 O22 1.754(8) . ?
W1 O5 1.914(9) . ?
W1 O9 1.964(8) . ?
W1 O7 2.056(8) . ?
W1 O23 2.452(7) . ?
W1 K1 3.911(5) 2_755 ?
W2 O13 1.697(9) . ?
W2 O20 1.764(7) . ?
W2 O15 1.910(8) . ?
W2 O21 1.938(8) . ?
W2 O28 2.045(7) . ?
W2 O19 2.361(8) . ?
W2 K1 3.802(5) 2_755 ?
W3 O11 1.701(9) . ?
W3 O12 1.870(8) . ?
W3 O21 1.890(8) . ?
W3 O10 1.917(8) . ?
W3 O9 1.923(8) . ?
W3 O23 2.411(8) . ?
W3 K1 3.942(4) 2_755 ?
W4 O4 1.699(9) . ?
W4 O41 1.750(8) . ?
W4 O5 1.904(9) . ?
W4 O3 1.941(9) . ?
W4 O32 2.072(8) . ?
W4 O30 2.443(8) . ?
W5 O8 1.704(8) . ?
W5 O7 1.845(8) . ?
W5 O24 1.904(9) . ?
W5 O10 1.905(8) . ?
W5 O38 1.910(9) . ?
W5 O23 2.506(7) . ?
W6 O1 1.704(9) . ?
W6 O18 1.760(7) . ?
W6 O27 1.917(10) . ?
W6 O15 1.940(9) . ?
W6 O16 2.046(8) . ?
W6 O19 2.359(8) . ?
W6 K1 3.963(4) . ?
W7 O29 1.709(9) . ?
W7 O28 1.828(7) . ?
W7 O14 1.910(11) . ?
W7 O12 1.929(9) . ?
W7 O36 1.962(8) . ?
W7 O33 2.447(9) . ?
W8 O25 1.693(9) . ?
W8 O32 1.842(8) . ?
W8 O24 1.908(9) . ?
W8 O37 1.930(9) . ?
W8 O26 1.935(9) . ?
W8 O30 2.490(7) . ?
W9 O35 1.712(8) . ?
W9 O38 1.887(10) . ?
W9 O34 1.889(10) . ?
W9 O36 1.893(9) . ?
W9 O37 1.907(9) . ?
W9 O33 2.407(7) . ?
W10 O2 1.700(11) . ?
W10 O27 1.888(9) . ?
W10 O3 1.900(9) . ?
W10 O26 1.907(9) . ?
W10 O31 1.910(8) . ?
W10 O30 2.419(9) . ?
W11 O17 1.715(10) . ?
W11 O16 1.827(8) . ?
W11 O31 1.936(9) . ?
W11 O14 1.937(11) . ?
W11 O34 1.954(9) . ?
W11 O33 2.455(9) . ?
Cu1 N2 1.946(10) . ?
Cu1 N1 1.961(9) . ?
Cu1 O40 1.965(8) . ?
Cu1 O39 1.979(8) . ?
Cu1 O8 2.379(8) . ?
K1 O18 2.748(9) . ?
K1 O20 2.955(10) 2_755 ?
K1 O21 2.992(9) 2_755 ?
K1 O22 2.997(9) 2_755 ?
K1 O9 3.082(9) 2_755 ?
K1 W2 3.802(5) 2_755 ?
K1 W1 3.911(5) 2_755 ?
K1 W3 3.942(4) 2_755 ?
K1 Pr1 4.010(4) . ?
P1 O19 1.509(8) . ?
P1 O33 1.518(8) . ?
P1 O23 1.520(9) . ?
P1 O30 1.546(9) . ?
Pr1 O41 2.430(9) 2_755 ?
Pr1 O41 2.430(9) . ?
Pr1 O22 2.438(8) 2_755 ?
Pr1 O22 2.438(8) . ?
Pr1 O20 2.473(8) . ?
Pr1 O20 2.473(8) 2_755 ?
Pr1 O18 2.477(9) . ?
Pr1 O18 2.477(9) 2_755 ?
Pr1 K1 4.010(4) 2_755 ?
C1 N1 1.357(15) . ?
C1 C7 1.389(16) . ?
C1 C2 1.448(16) . ?
C2 N2 1.337(15) . ?
C2 C6 1.393(18) . ?
C3 N2 1.315(17) . ?
C3 C4 1.39(2) . ?
C4 C5 1.34(2) . ?
C5 C6 1.35(2) . ?
C7 C8 1.37(2) . ?
C8 C9 1.33(2) . ?
C9 C10 1.400(19) . ?
C10 N1 1.314(17) . ?
C11 O39 1.247(14) 5_755 ?
C11 O40 1.251(13) . ?
C11 C11 1.51(2) 5_755 ?
O9 K1 3.082(9) 2_755 ?
O20 K1 2.955(10) 2_755 ?
O21 K1 2.992(9) 2_755 ?
O22 K1 2.997(9) 2_755 ?
O39 C11 1.247(14) 5_755 ?
